data_4331543
loop_
_publ_author_name
'Yu, Shu-Yan'
'Huang, Hai-Ping'
'Li, Sheng-Hui'
'Jiao, Qing'
'Li, Yi-Zhi'
'Wu, Biao'
'Sei, Yoshihisa'
'Yamaguchi, Kentaro'
'Pan, Yuan-Jiang'
'Ma, Hong-Wei'

_publ_section_title
;
 Solution self-assembly, spontaneous deprotonation, and crystal structures
 of bipyrazolate-bridged metallomacrocycles with dimetal centers.
;
_journal_issue 25
_journal_name_full 'Inorganic chemistry'
_journal_page_first 9471
_journal_page_last 9488
_journal_paper_doi 10.1021/ic0509332
_journal_volume 44
_journal_year 2005
_chemical_formula_moiety 'C72 H64 N16 Pd4, 8(H2 O), 4(N O3)'
_chemical_formula_sum 'C72 H80 N20 O20 Pd4'
_chemical_formula_weight 1971.16
_chemical_name_systematic
; 
 ? 
;
_space_group_IT_number 72
_symmetry_cell_setting orthorhombic
_symmetry_space_group_name_Hall '-I 2 2c'
_symmetry_space_group_name_H-M 'I b a m'
_atom_sites_solution_hydrogens geom
_atom_sites_solution_primary direct
_atom_sites_solution_secondary difmap
_audit_creation_method SHELXL-97
_cell_angle_alpha 90.00
_cell_angle_beta 90.00
_cell_angle_gamma 90.00
_cell_formula_units_Z 4
_cell_length_a 18.463(4)
_cell_length_b 20.759(4)
_cell_length_c 22.208(4)
_cell_measurement_reflns_used 1723
_cell_measurement_temperature 293(2)
_cell_measurement_theta_max 25.74
_cell_measurement_theta_min 2.21
_cell_volume 8512(3)
_computing_cell_refinement SMART
_computing_data_collection 'SMART (Bruker, 2000)'
_computing_data_reduction 'SAINT (Bruker, 2000)'
_computing_molecular_graphics SHELXTL
_computing_publication_material SHELXTL
_computing_structure_refinement SHELXTL
_computing_structure_solution 'SHELXTL (Bruker, 2000)'
_diffrn_ambient_temperature 293(2)
_diffrn_measured_fraction_theta_full 1.000
_diffrn_measured_fraction_theta_max 1.000
_diffrn_measurement_device_type 'Bruker Smart Apex CCD area detector'
_diffrn_measurement_method 'phi and omega scans'
_diffrn_radiation_monochromator graphite
_diffrn_radiation_source 'sealed tube'
_diffrn_radiation_type MoK\a
_diffrn_radiation_wavelength 0.71073
_diffrn_reflns_av_R_equivalents 0.0255
_diffrn_reflns_av_sigmaI/netI 0.0528
_diffrn_reflns_limit_h_max 22
_diffrn_reflns_limit_h_min 0
_diffrn_reflns_limit_k_max 25
_diffrn_reflns_limit_k_min 0
_diffrn_reflns_limit_l_max 27
_diffrn_reflns_limit_l_min 0
_diffrn_reflns_number 8544
_diffrn_reflns_theta_full 26.00
_diffrn_reflns_theta_max 26.00
_diffrn_reflns_theta_min 1.48
_exptl_absorpt_coefficient_mu 0.910
_exptl_absorpt_correction_T_max 0.85
_exptl_absorpt_correction_T_min 0.77
_exptl_absorpt_correction_type multi-scan
_exptl_absorpt_process_details 'SADABS, (Bruker, 2000)'
_exptl_crystal_density_diffrn 1.538
_exptl_crystal_density_method 'not measured'
_exptl_crystal_F_000 3984
_exptl_crystal_size_max 0.32
_exptl_crystal_size_mid 0.22
_exptl_crystal_size_min 0.18
_refine_diff_density_max 0.489
_refine_diff_density_min -1.506
_refine_diff_density_rms 0.105
_refine_ls_extinction_method none
_refine_ls_goodness_of_fit_ref 1.089
_refine_ls_hydrogen_treatment constr
_refine_ls_matrix_type full
_refine_ls_number_parameters 282
_refine_ls_number_reflns 4302
_refine_ls_number_restraints 0
_refine_ls_restrained_S_all 1.089
_refine_ls_R_factor_all 0.0802
_refine_ls_R_factor_gt 0.0559
_refine_ls_shift/su_max 0.000
_refine_ls_shift/su_mean 0.000
_refine_ls_structure_factor_coef Fsqd
_refine_ls_weighting_details 'calc w=1/[\s^2^(Fo^2^)+(0.0612P)^2^] where P=(Fo^2^+2Fc^2^)/3'
_refine_ls_weighting_scheme calc
_refine_ls_wR_factor_gt 0.1143
_refine_ls_wR_factor_ref 0.1195
_reflns_number_gt 3185
_reflns_number_total 4302
_reflns_threshold_expression >2sigma(I)
_cod_data_source_file ic0509332sup1.cif
_cod_data_source_block 15
_cod_depositor_comments
;
The following automatic conversions were performed:

'_symmetry_cell_setting' value 'Orthorhombic' changed to
'orthorhombic' according to
/home/saulius/struct/CIF-dictionaries/cif_core.dic dictionary named
'cif_core.dic' version 2.4.2 from 2011-04-26.

Automatic conversion script
Id: cif_fix_values 1891 2012-01-12 08:04:46Z andrius 

 Adding full bibliography for 4331538--4331543.cif.
;
_cod_original_sg_symbol_H-M 'Ibam '
_cod_database_code 4331543

loop_
_symmetry_equiv_pos_as_xyz
'x, y, z'
'-x, -y, z'
'-x+1/2, y+1/2, -z'
'x+1/2, -y+1/2, -z'
'x+1/2, y+1/2, z+1/2'
'-x+1/2, -y+1/2, z+1/2'
'-x+1, y+1, -z+1/2'
'x+1, -y+1, -z+1/2'
'-x, -y, -z'
'x, y, -z'
'x-1/2, -y-1/2, z'
'-x-1/2, y-1/2, z'
'-x+1/2, -y+1/2, -z+1/2'
'x+1/2, y+1/2, -z+1/2'
'x, -y, z+1/2'
'-x, y, z+1/2'

loop_
_atom_site_label
_atom_site_type_symbol
_atom_site_fract_x
_atom_site_fract_y
_atom_site_fract_z
_atom_site_U_iso_or_equiv
_atom_site_adp_type
_atom_site_occupancy
_atom_site_symmetry_multiplicity
_atom_site_calc_flag
_atom_site_refinement_flags
_atom_site_disorder_assembly
_atom_site_disorder_group
Pd1 Pd 0.635556(19) 0.342113(15) 0.072249(14) 0.03069(13) Uani 1 1 d . . .
N1 N 0.6211(2) 0.2548(2) 0.11117(19) 0.0443(10) Uani 1 1 d . . .
N2 N 0.7327(2) 0.33093(18) 0.11360(17) 0.0375(9) Uani 1 1 d . . .
N3 N 0.65648(18) 0.42569(16) 0.02919(15) 0.0270(7) Uani 1 1 d . . .
N4 N 0.53937(19) 0.34526(18) 0.03024(15) 0.0314(8) Uani 1 1 d . . .
N5 N 0.8752(3) 0.1162(3) 0.2565(3) 0.0663(15) Uani 1 1 d . . .
C1 C 0.5708(3) 0.2189(3) 0.1088(3) 0.0573(15) Uani 1 1 d . . .
H1 H 0.5297 0.2364 0.0910 0.069 Uiso 1 1 calc R . .
C2 C 0.5623(3) 0.1548(3) 0.1282(2) 0.0501(13) Uani 1 1 d . . .
H2 H 0.5213 0.1304 0.1197 0.060 Uiso 1 1 calc R . .
C3 C 0.6205(3) 0.1309(3) 0.1613(3) 0.0500(13) Uani 1 1 d . . .
H3 H 0.6199 0.0897 0.1777 0.060 Uiso 1 1 calc R . .
C4 C 0.6792(3) 0.1716(2) 0.1686(2) 0.0428(12) Uani 1 1 d . . .
H4 H 0.7196 0.1577 0.1899 0.051 Uiso 1 1 calc R . .
C5 C 0.6780(3) 0.2339(2) 0.1436(2) 0.0400(11) Uani 1 1 d . . .
C6 C 0.7397(3) 0.2794(2) 0.14508(19) 0.0393(11) Uani 1 1 d . . .
C7 C 0.8027(3) 0.2652(3) 0.1783(2) 0.0470(13) Uani 1 1 d . . .
H7 H 0.8068 0.2281 0.2014 0.056 Uiso 1 1 calc R . .
C8 C 0.8578(3) 0.3095(3) 0.1744(2) 0.0481(13) Uani 1 1 d . . .
H8 H 0.9008 0.3016 0.1948 0.058 Uiso 1 1 calc R . .
C9 C 0.8515(3) 0.3650(3) 0.1415(3) 0.0539(14) Uani 1 1 d . . .
H9 H 0.8890 0.3949 0.1405 0.065 Uiso 1 1 calc R . .
C10 C 0.7872(3) 0.3760(3) 0.1092(2) 0.0458(12) Uani 1 1 d . . .
H10 H 0.7816 0.4126 0.0855 0.055 Uiso 1 1 calc R . .
C11 C 0.4721(3) 0.3534(2) 0.05019(18) 0.0316(9) Uani 1 1 d . . .
C12 C 0.4528(3) 0.3550(3) 0.11602(19) 0.0465(13) Uani 1 1 d . . .
H12A H 0.4610 0.3133 0.1334 0.070 Uiso 1 1 calc R . .
H12B H 0.4028 0.3665 0.1205 0.070 Uiso 1 1 calc R . .
H12C H 0.4825 0.3863 0.1362 0.070 Uiso 1 1 calc R . .
C13 C 0.4252(4) 0.3546(3) 0.0000 0.0321(13) Uani 1 2 d S . .
C14 C 0.3459(4) 0.3539(3) 0.0000 0.0397(15) Uani 1 2 d S . .
C15 C 0.3128(4) 0.2903(3) 0.0000 0.0359(14) Uani 1 2 d S . .
H15 H 0.3423 0.2539 0.0000 0.043 Uiso 1 2 calc SR . .
C16 C 0.2372(4) 0.2827(4) 0.0000 0.0458(17) Uani 1 2 d S . .
H16 H 0.2164 0.2419 0.0000 0.055 Uiso 1 2 calc SR . .
C17 C 0.1967(4) 0.3343(3) 0.0000 0.0445(17) Uani 1 2 d S . .
H17 H 0.1467 0.3287 0.0000 0.053 Uiso 1 2 calc SR . .
C18 C 0.2232(4) 0.3964(4) 0.0000 0.0394(16) Uani 1 2 d S . .
H18 H 0.1921 0.4316 0.0000 0.047 Uiso 1 2 calc SR . .
C19 C 0.3006(3) 0.4051(3) 0.0000 0.0350(14) Uani 1 2 d S . .
C20 C 0.3231(3) 0.4715(3) 0.0000 0.0285(12) Uani 1 2 d S . .
C21 C 0.3335(2) 0.5138(2) -0.04970(19) 0.0313(9) Uani 1 1 d . . .
C22 C 0.3284(2) 0.4969(2) -0.11417(18) 0.0283(9) Uani 1 1 d . . .
H22A H 0.3306 0.5355 -0.1380 0.042 Uiso 1 1 calc R . .
H22B H 0.2834 0.4752 -0.1216 0.042 Uiso 1 1 calc R . .
H22C H 0.3679 0.4691 -0.1248 0.042 Uiso 1 1 calc R . .
O1 O 0.9173(3) 0.0731(2) 0.2606(2) 0.0717(13) Uani 1 1 d . . .
O2 O 0.8936(3) 0.1704(2) 0.2640(2) 0.0759(14) Uani 1 1 d . . .
O3 O 0.8119(2) 0.1038(2) 0.2508(2) 0.0664(12) Uani 1 1 d . . .
O1W O 0.2840(3) 1.0000 0.2500 0.0506(13) Uani 1 2 d S . .
H1WA H 0.2686 0.9663 0.2675 0.061 Uiso 0.50 1 d PR . .
H1WB H 0.2686 1.0331 0.2686 0.061 Uiso 0.50 1 d PR . .
O2W O 0.5000 1.0000 0.2500 0.0495(18) Uani 1 4 d S . .
H2WA H 0.5153 0.9663 0.2675 0.059 Uiso 0.25 1 d PR . .
H2WB H 0.5153 1.0006 0.2139 0.059 Uiso 0.25 1 d PR . .
O3W O 1.0000 0.0000 0.5000 0.0464(17) Uani 1 4 d S . .
H3WA H 1.0092 0.0000 0.5375 0.056 Uiso 0.25 1 d PR . .
H3WB H 0.9757 0.0334 0.4911 0.056 Uiso 0.25 1 d PR . .
O4W O 0.4885(2) 0.1574(2) 1.0000 0.0372(10) Uani 1 2 d S A 2
H4WD H 0.4601 0.1482 1.0288 0.045 Uiso 0.50 1 d PR A 2
H4WC H 0.5029 0.1229 0.9832 0.045 Uiso 0.50 1 d PR A 2
O5W O 0.4109(3) 0.0719(3) 0.0000 0.0517(13) Uani 1 2 d S B 1
H5WD H 0.4197 0.0824 -0.0363 0.062 Uiso 0.50 1 d PR B 1
H5WC H 0.4289 0.0998 0.0236 0.078 Uiso 0.50 1 d PR B 1

loop_
_atom_site_aniso_label
_atom_site_aniso_U_11
_atom_site_aniso_U_22
_atom_site_aniso_U_33
_atom_site_aniso_U_23
_atom_site_aniso_U_13
_atom_site_aniso_U_12
Pd1 0.0334(2) 0.02967(19) 0.02898(18) 0.00470(13) -0.00170(14) 0.00842(13)
N1 0.044(2) 0.045(2) 0.044(2) 0.0231(19) 0.0095(19) 0.012(2)
N2 0.041(2) 0.036(2) 0.0347(19) -0.0051(16) -0.0088(17) 0.0132(16)
N3 0.0222(17) 0.0271(17) 0.0318(17) 0.0053(15) -0.0108(14) 0.0031(14)
N4 0.0295(19) 0.044(2) 0.0210(16) 0.0099(15) -0.0073(15) -0.0013(17)
N5 0.052(3) 0.066(3) 0.081(4) 0.017(3) 0.017(3) 0.005(3)
C1 0.055(3) 0.045(3) 0.073(4) 0.020(3) 0.022(3) 0.004(3)
C2 0.047(3) 0.056(3) 0.048(3) 0.025(2) 0.010(2) 0.011(3)
C3 0.049(3) 0.046(3) 0.054(3) 0.014(3) 0.004(3) 0.008(2)
C4 0.043(3) 0.037(3) 0.049(3) 0.011(2) 0.003(2) 0.008(2)
C5 0.054(3) 0.034(2) 0.032(2) 0.0127(19) -0.001(2) 0.017(2)
C6 0.038(3) 0.046(3) 0.034(2) 0.010(2) -0.001(2) 0.017(2)
C7 0.046(3) 0.044(3) 0.051(3) 0.002(2) -0.012(2) 0.017(2)
C8 0.048(3) 0.048(3) 0.048(3) 0.003(2) -0.009(2) 0.015(2)
C9 0.047(3) 0.042(3) 0.072(4) -0.003(3) -0.014(3) 0.006(2)
C10 0.041(3) 0.047(3) 0.049(3) -0.002(2) -0.011(2) 0.005(2)
C11 0.037(2) 0.042(2) 0.0152(18) 0.0033(17) -0.0050(17) 0.003(2)
C12 0.062(3) 0.060(3) 0.0173(19) 0.002(2) 0.008(2) 0.002(3)
C13 0.038(4) 0.040(3) 0.019(3) 0.000 0.000 -0.006(3)
C14 0.038(4) 0.039(4) 0.042(4) 0.000 0.000 0.010(3)
C15 0.049(4) 0.031(3) 0.028(3) 0.000 0.000 -0.004(3)
C16 0.033(4) 0.059(5) 0.045(4) 0.000 0.000 -0.015(3)
C17 0.049(4) 0.035(4) 0.050(4) 0.000 0.000 -0.010(3)
C18 0.038(4) 0.048(4) 0.033(3) 0.000 0.000 -0.014(3)
C19 0.028(3) 0.036(3) 0.041(4) 0.000 0.000 0.003(3)
C20 0.031(3) 0.031(3) 0.024(3) 0.000 0.000 0.001(3)
C21 0.033(2) 0.033(2) 0.028(2) -0.0003(18) 0.0052(18) -0.0030(17)
C22 0.027(2) 0.033(2) 0.0248(18) -0.0126(17) 0.0002(17) 0.0048(18)
O1 0.072(3) 0.070(3) 0.073(3) 0.017(2) 0.015(3) 0.008(2)
O2 0.086(4) 0.068(3) 0.074(3) 0.017(2) 0.021(3) -0.028(3)
O3 0.062(3) 0.068(3) 0.069(3) 0.005(2) 0.002(2) -0.041(2)
O1W 0.052(3) 0.045(3) 0.054(3) 0.001(2) 0.000 0.000
O2W 0.038(4) 0.044(4) 0.066(5) 0.000 0.000 0.000
O3W 0.047(4) 0.049(4) 0.043(4) 0.000 0.000 0.002(3)
O4W 0.038(3) 0.046(3) 0.028(2) 0.000 0.000 0.005(2)
O5W 0.066(4) 0.069(3) 0.020(2) 0.000 0.000 0.009(3)

loop_
_atom_type_symbol
_atom_type_description
_atom_type_scat_dispersion_real
_atom_type_scat_dispersion_imag
_atom_type_scat_source
C C 0.0033 0.0016 'International Tables Vol C Tables 4.2.6.8 and 6.1.1.4'
H H 0.0000 0.0000 'International Tables Vol C Tables 4.2.6.8 and 6.1.1.4'
N N 0.0061 0.0033 'International Tables Vol C Tables 4.2.6.8 and 6.1.1.4'
O O 0.0106 0.0060 'International Tables Vol C Tables 4.2.6.8 and 6.1.1.4'
Pd Pd -0.9988 1.0072 'International Tables Vol C Tables 4.2.6.8 and 6.1.1.4'

loop_
_geom_angle_atom_site_label_1
_geom_angle_atom_site_label_2
_geom_angle_atom_site_label_3
_geom_angle
_geom_angle_site_symmetry_1
_geom_angle_site_symmetry_3
N4 Pd1 N3 85.48(14) . .
N4 Pd1 N1 96.34(16) . .
N3 Pd1 N1 175.21(16) . .
N4 Pd1 N2 175.25(15) . .
N3 Pd1 N2 98.26(15) . .
N1 Pd1 N2 79.71(17) . .
N4 Pd1 Pd1 62.30(10) . 10
N3 Pd1 Pd1 61.72(10) . 10
N1 Pd1 Pd1 115.25(13) . 10
N2 Pd1 Pd1 116.92(12) . 10
C1 N1 C5 115.5(5) . .
C1 N1 Pd1 130.0(4) . .
C5 N1 Pd1 114.4(4) . .
C6 N2 C10 122.1(4) . .
C6 N2 Pd1 115.5(3) . .
C10 N2 Pd1 122.4(3) . .
N3 N3 C21 109.7(2) 10 9_665
N3 N3 Pd1 118.28(10) 10 .
C21 N3 Pd1 131.8(3) 9_665 .
C11 N4 N4 109.5(2) . 10
C11 N4 Pd1 132.5(3) . .
N4 N4 Pd1 117.70(10) 10 .
O2 N5 O1 120.9(6) . .
O2 N5 O3 119.7(6) . .
O1 N5 O3 118.9(6) . .
N1 C1 C2 131.6(6) . .
N1 C1 H1 114.2 . .
C2 C1 H1 114.2 . .
C3 C2 C1 114.3(6) . .
C3 C2 H2 122.9 . .
C1 C2 H2 122.9 . .
C4 C3 C2 116.7(5) . .
C4 C3 H3 121.6 . .
C2 C3 H3 121.6 . .
C3 C4 C5 120.2(5) . .
C3 C4 H4 119.9 . .
C5 C4 H4 119.9 . .
N1 C5 C4 121.2(5) . .
N1 C5 C6 114.0(4) . .
C4 C5 C6 124.5(4) . .
N2 C6 C7 122.8(5) . .
N2 C6 C5 116.3(4) . .
C7 C6 C5 120.9(4) . .
C8 C7 C6 116.0(5) . .
C8 C7 H7 122.0 . .
C6 C7 H7 122.0 . .
C9 C8 C7 122.3(5) . .
C9 C8 H8 118.8 . .
C7 C8 H8 118.8 . .
C8 C9 C10 118.7(6) . .
C8 C9 H9 120.7 . .
C10 C9 H9 120.7 . .
N2 C10 C9 118.1(5) . .
N2 C10 H10 120.9 . .
C9 C10 H10 120.9 . .
N4 C11 C13 108.2(4) . .
N4 C11 C12 123.2(4) . .
C13 C11 C12 128.5(4) . .
C11 C12 H12A 109.5 . .
C11 C12 H12B 109.5 . .
H12A C12 H12B 109.5 . .
C11 C12 H12C 109.5 . .
H12A C12 H12C 109.5 . .
H12B C12 H12C 109.5 . .
C11 C13 C11 104.4(6) . 10
C11 C13 C14 127.8(3) . .
C11 C13 C14 127.8(3) 10 .
C19 C14 C15 116.9(6) . .
C19 C14 C13 127.7(7) . .
C15 C14 C13 115.4(6) . .
C16 C15 C14 121.2(7) . .
C16 C15 H15 119.4 . .
C14 C15 H15 119.4 . .
C17 C16 C15 118.6(7) . .
C17 C16 H16 120.7 . .
C15 C16 H16 120.7 . .
C16 C17 C18 124.2(8) . .
C16 C17 H17 117.9 . .
C18 C17 H17 117.9 . .
C17 C18 C19 118.0(7) . .
C17 C18 H18 121.0 . .
C19 C18 H18 121.0 . .
C14 C19 C18 121.1(7) . .
C14 C19 C20 125.0(6) . .
C18 C19 C20 114.0(6) . .
C21 C20 C21 101.7(5) 10 .
C21 C20 C19 129.0(3) 10 .
C21 C20 C19 129.0(3) . .
N3 C21 C20 109.3(4) 9_665 .
N3 C21 C22 123.8(4) 9_665 .
C20 C21 C22 126.7(4) . .
C21 C22 H22A 109.5 . .
C21 C22 H22B 109.5 . .
H22A C22 H22B 109.5 . .
C21 C22 H22C 109.5 . .
H22A C22 H22C 109.5 . .
H22B C22 H22C 109.5 . .
H1WA O1W H1WB 109.5 . .
H2WA O2W H2WB 109.5 . .
H3WA O3W H3WB 109.5 . .
H4WD O4W H4WC 109.5 . .
H5WD O5W H5WC 109.5 . .

loop_
_geom_bond_atom_site_label_1
_geom_bond_atom_site_label_2
_geom_bond_distance
_geom_bond_site_symmetry_2
Pd1 N4 2.007(3) .
Pd1 N3 2.018(3) .
Pd1 N1 2.027(4) .
Pd1 N2 2.028(4) .
Pd1 Pd1 3.2090(9) 10
N1 C1 1.191(7) .
N1 C5 1.347(6) .
N2 C6 1.284(6) .
N2 C10 1.377(7) .
N3 N3 1.296(7) 10
N3 C21 1.350(5) 9_665
N4 C11 1.330(6) .
N4 N4 1.343(7) 10
N5 O2 1.189(7) .
N5 O1 1.189(7) .
N5 O3 1.203(7) .
C1 C2 1.408(7) .
C1 H1 0.9300 .
C2 C3 1.393(7) .
C2 H2 0.9300 .
C3 C4 1.382(8) .
C3 H3 0.9300 .
C4 C5 1.407(6) .
C4 H4 0.9300 .
C5 C6 1.480(8) .
C6 C7 1.409(7) .
C7 C8 1.374(8) .
C7 H7 0.9300 .
C8 C9 1.369(8) .
C8 H8 0.9300 .
C9 C10 1.406(7) .
C9 H9 0.9300 .
C10 H10 0.9300 .
C11 C13 1.411(5) .
C11 C12 1.505(5) .
C12 H12A 0.9600 .
C12 H12B 0.9600 .
C12 H12C 0.9600 .
C13 C11 1.411(5) 10
C13 C14 1.464(9) .
C14 C19 1.353(9) .
C14 C15 1.455(9) .
C15 C16 1.406(10) .
C15 H15 0.9300 .
C16 C17 1.305(10) .
C16 H16 0.9300 .
C17 C18 1.380(9) .
C17 H17 0.9300 .
C18 C19 1.440(9) .
C18 H18 0.9300 .
C19 C20 1.440(9) .
C20 C21 1.423(6) 10
C20 C21 1.423(6) .
C21 N3 1.350(5) 9_665
C21 C22 1.477(6) .
C22 H22A 0.9600 .
C22 H22B 0.9600 .
C22 H22C 0.9600 .
O1W H1WA 0.8500 .
O1W H1WB 0.8500 .
O2W H2WA 0.8500 .
O2W H2WB 0.8500 .
O3W H3WA 0.8500 .
O3W H3WB 0.8500 .
O4W H4WD 0.8500 .
O4W H4WC 0.8501 .
O5W H5WD 0.8500 .
O5W H5WC 0.8500 .

loop_
_geom_hbond_atom_site_label_D
_geom_hbond_atom_site_label_H
_geom_hbond_atom_site_label_A
_geom_hbond_distance_DH
_geom_hbond_distance_HA
_geom_hbond_distance_DA
_geom_hbond_angle_DHA
_geom_hbond_site_symmetry_A
O1W H1WA O3 0.85 2.11 2.788(5) 136.2 2_665
O1W H1WB O3 0.85 2.13 2.788(5) 133.7 7
O3W H3WB N4 0.85 2.58 3.361(4) 153.8 13_655
O3W H3WB N3 0.85 2.62 3.339(3) 142.8 13_655
O3W H3WB N4 0.85 2.58 3.361(4) 153.8 13_655
